data_7710647
loop_
_publ_author_name
'Varbanov, Hristo Plamenov'
'Glasnov, Toma N.'
'Belaj, Ferdinand'
'Herbert, Simon'
'Brumby, Thomas'
'Moesch-Zanetti, Nadia Carmen'

_publ_section_title
;
 New strategies towards advanced CT contrast agents. Development of
 neutral and monoanionic sulfur-bridged W(V) dimeric complexes
;
_journal_name_full 'Dalton Transactions'
_journal_paper_doi 10.1039/D2DT01470J
_journal_year 2022
_chemical_compound_source 'synthetical product'
_chemical_formula_moiety '3(C6 H14 N4 O6 S2 W2), 4(K2 S4 W), 14(H2 O)'
_chemical_formula_sum 'C18 H70 K8 N12 O32 S22 W10'
_chemical_formula_weight 3823.48
_chemical_name_common
'tris[bis(mu2-sulfido)-bis(2,3-diaminopropionato-N,N',O)-dioxo-di-tungsten(V)]-tetrakis[potassium tetrasulfido-tungsten(VI)]-tetradecaaqua adduct'
_chemical_name_systematic
'tris[bis(mu2-sulfido)-bis(2,3-diaminopropionato-N,N',O)-dioxo-di-tungsten(V)]-tetrakis[potassium tetrasulfido-tungsten(VI)]-tetradecaaqua adduct'
_space_group_crystal_system trigonal
_space_group_IT_number 148
_space_group_name_Hall '-R 3'
_space_group_name_H-M_alt 'R -3 :H'
_atom_sites_solution_hydrogens mixed
_atom_sites_solution_primary direct
_atom_sites_solution_secondary difmap
_audit_creation_method 'manual edited SHELXL-2014/6.cif file'
_audit_update_record
;
2022-03-19 deposited with the CCDC.	2022-06-30 downloaded from the CCDC.
;
_cell_angle_alpha 90
_cell_angle_beta 90
_cell_angle_gamma 120
_cell_formula_units_Z 6
_cell_length_a 18.0697(7)
_cell_length_b 18.0697(7)
_cell_length_c 45.2783(18)
_cell_measurement_reflns_used 9988
_cell_measurement_temperature 100(2)
_cell_measurement_theta_max 35.55
_cell_measurement_theta_min 2.63
_cell_volume 12803.3(9)
_computing_cell_refinement 'Bruker SAINT'
_computing_data_collection 'Bruker APEX2'
_computing_data_reduction 'Bruker SAINT'
_computing_molecular_graphics 'modified ORTEP (Johnson, 1965)'
_computing_publication_material 'SHELXL-2014/6 (Sheldrick, 2015)'
_computing_structure_refinement 'SHELXL-2014/6 (Sheldrick, 2015)'
_computing_structure_solution 'SHELXS-97 (Sheldrick, 2008)'
_diffrn_ambient_temperature 100(2)
_diffrn_measured_fraction_theta_full 1.000
_diffrn_measured_fraction_theta_max 1.000
_diffrn_measurement_device_type 'Bruker APEX-II CCD'
_diffrn_measurement_method '\f and \w scans'
_diffrn_radiation_monochromator 'multilayer monochromator'
_diffrn_radiation_source 'Incoatec microfocus sealed tube'
_diffrn_radiation_type MoK\a
_diffrn_radiation_wavelength 0.71073
_diffrn_reflns_av_R_equivalents 0.0458
_diffrn_reflns_av_unetI/netI 0.0434
_diffrn_reflns_Laue_measured_fraction_full 1.000
_diffrn_reflns_Laue_measured_fraction_max 1.000
_diffrn_reflns_limit_h_max 29
_diffrn_reflns_limit_h_min -29
_diffrn_reflns_limit_k_max 29
_diffrn_reflns_limit_k_min -13
_diffrn_reflns_limit_l_max 54
_diffrn_reflns_limit_l_min -73
_diffrn_reflns_number 48598
_diffrn_reflns_point_group_measured_fraction_full 1.000
_diffrn_reflns_point_group_measured_fraction_max 1.000
_diffrn_reflns_theta_full 35.0
_diffrn_reflns_theta_max 35.0
_diffrn_reflns_theta_min 1.38
_exptl_absorpt_coefficient_mu 14.416
_exptl_absorpt_correction_T_max 1.000
_exptl_absorpt_correction_T_min 0.349
_exptl_absorpt_correction_type multi-scan
_exptl_absorpt_process_details 'Bruker (2001). SADABS. Bruker AXS Inc., Madison, Wisconsin, USA.'
_exptl_crystal_colour yellow
_exptl_crystal_density_diffrn 2.975
_exptl_crystal_description plate
_exptl_crystal_F_000 10572
_exptl_crystal_size_max 0.300
_exptl_crystal_size_mid 0.170
_exptl_crystal_size_min 0.110
_refine_diff_density_max 2.052
_refine_diff_density_min -1.799
_refine_diff_density_rms 0.210
_refine_ls_extinction_method none
_refine_ls_goodness_of_fit_ref 1.037
_refine_ls_hydrogen_treatment mixed
_refine_ls_matrix_type full
_refine_ls_number_parameters 516
_refine_ls_number_reflns 12558
_refine_ls_number_restraints 79
_refine_ls_restrained_S_all 1.036
_refine_ls_R_factor_all 0.0292
_refine_ls_R_factor_gt 0.0246
_refine_ls_shift/su_max 0.006
_refine_ls_shift/su_mean 0.000
_refine_ls_structure_factor_coef Fsqd
_refine_ls_weighting_details 'w=1/[\s^2^(Fo^2^)+(0.0128P)^2^+2.6029P] where P=(Fo^2^+2Fc^2^)/3'
_refine_ls_weighting_scheme calc
_refine_ls_wR_factor_gt 0.0556
_refine_ls_wR_factor_ref 0.0570
_reflns_Friedel_coverage 0.000
_reflns_number_gt 11195
_reflns_number_total 12558
_reflns_threshold_expression 'I > 2\s(I)'
_cod_data_source_file d2dt01470j2.cif
_cod_data_source_block HV25B
_cod_original_cell_volume 12803.3(13)
_cod_database_code 7710647
_shelx_space_group_comment
;
The symmetry employed for this shelxl refinement is uniquely defined
by the following loop, which should always be used as a source of
symmetry information in preference to the above space-group names.
They are only intended as comments.
;
_shelx_estimated_absorpt_t_min 0.098
_shelx_estimated_absorpt_t_max 0.300
_shelxl_version_number 2014/6

loop_
_space_group_symop_operation_xyz
'x, y, z'
'-y, x-y, z'
'-x+y, -x, z'
'x+2/3, y+1/3, z+1/3'
'-y+2/3, x-y+1/3, z+1/3'
'-x+y+2/3, -x+1/3, z+1/3'
'x+1/3, y+2/3, z+2/3'
'-y+1/3, x-y+2/3, z+2/3'
'-x+y+1/3, -x+2/3, z+2/3'
'-x, -y, -z'
'y, -x+y, -z'
'x-y, x, -z'
'-x+2/3, -y+1/3, -z+1/3'
'y+2/3, -x+y+1/3, -z+1/3'
'x-y+2/3, x+1/3, -z+1/3'
'-x+1/3, -y+2/3, -z+2/3'
'y+1/3, -x+y+2/3, -z+2/3'
'x-y+1/3, x+2/3, -z+2/3'

loop_
_atom_site_label
_atom_site_type_symbol
_atom_site_fract_x
_atom_site_fract_y
_atom_site_fract_z
_atom_site_U_iso_or_equiv
_atom_site_adp_type
_atom_site_occupancy
_atom_site_site_symmetry_order
_atom_site_calc_flag
_atom_site_refinement_flags_posn
_atom_site_refinement_flags_adp
_atom_site_refinement_flags_occupancy
_atom_site_disorder_assembly
_atom_site_disorder_group
W1 W 0.53888(2) 0.57680(2) 0.35505(2) 0.00878(2) Uani 1 1 d D . . . .
W2 W 0.63642(2) 0.61013(2) 0.40661(2) 0.00902(2) Uani 1 1 d D . . . .
O1 O 0.60593(10) 0.57069(10) 0.32933(3) 0.0160(3) Uani 1 1 d . . . . .
O2 O 0.72737(10) 0.61410(10) 0.39301(3) 0.0159(3) Uani 1 1 d . . . . .
S1 S 0.52613(3) 0.47856(3) 0.39083(2) 0.01282(8) Uani 1 1 d . . . . .
S2 S 0.62234(3) 0.70899(3) 0.37766(2) 0.01113(8) Uani 1 1 d . . . . .
N13 N 0.4986(4) 0.6414(6) 0.3236(3) 0.0098(10) Uani 0.637(3) 1 d D . P A 1
H131 H 0.4894 0.6797 0.3337 0.021(3) Uiso 0.637(3) 1 calc R U P A 1
H132 H 0.5421 0.6714 0.3107 0.021(3) Uiso 0.637(3) 1 calc R U P A 1
C14 C 0.42003(19) 0.58403(18) 0.30643(7) 0.0116(4) Uani 0.637(3) 1 d D . P A 1
H141 H 0.4352 0.5672 0.2876 0.020(4) Uiso 0.637(3) 1 calc R U P A 1
H142 H 0.3872 0.6132 0.3020 0.020(4) Uiso 0.637(3) 1 calc R U P A 1
C17 C 0.36755(19) 0.50565(18) 0.32579(6) 0.0122(5) Uani 0.637(3) 1 d D . P A 1
H17 H 0.3121 0.4640 0.3163 0.020(4) Uiso 0.637(3) 1 calc R U P A 1
N17 N 0.4217(4) 0.4672(3) 0.33208(15) 0.0090(10) Uani 0.637(3) 1 d D . P A 1
H171 H 0.4368 0.4512 0.3151 0.021(3) Uiso 0.637(3) 1 calc R U P A 1
H172 H 0.3943 0.4210 0.3442 0.021(3) Uiso 0.637(3) 1 calc R U P A 1
C18 C 0.3546(2) 0.5364(2) 0.35550(6) 0.0111(5) Uani 0.637(3) 1 d D . P A 1
O18 O 0.2901(3) 0.5392(4) 0.36176(18) 0.0128(8) Uani 0.637(3) 1 d D . P A 1
O19 O 0.41913(19) 0.5596(4) 0.37293(8) 0.0090(8) Uani 0.637(3) 1 d D . P A 1
N83 N 0.4349(8) 0.4751(6) 0.3295(3) 0.0090(10) Uani 0.363(3) 1 d D . P A 2
H831 H 0.4563 0.4479 0.3185 0.021(3) Uiso 0.363(3) 1 calc R U P A 2
H832 H 0.3957 0.4362 0.3422 0.021(3) Uiso 0.363(3) 1 calc R U P A 2
C84 C 0.3909(3) 0.5062(3) 0.30936(11) 0.0122(5) Uani 0.363(3) 1 d D . P A 2
H841 H 0.3291 0.4639 0.3081 0.020(4) Uiso 0.363(3) 1 calc R U P A 2
H842 H 0.4157 0.5161 0.2893 0.020(4) Uiso 0.363(3) 1 calc R U P A 2
C87 C 0.4048(3) 0.5898(3) 0.32282(10) 0.0116(4) Uani 0.363(3) 1 d D . P A 2
H87 H 0.3755 0.6140 0.3108 0.020(4) Uiso 0.363(3) 1 calc R U P A 2
N87 N 0.4980(7) 0.6506(11) 0.3243(6) 0.0098(10) Uani 0.363(3) 1 d D . P A 2
H871 H 0.5097 0.7017 0.3322 0.021(3) Uiso 0.363(3) 1 calc R U P A 2
H872 H 0.5231 0.6594 0.3062 0.021(3) Uiso 0.363(3) 1 calc R U P A 2
C88 C 0.3697(4) 0.5706(4) 0.35402(10) 0.0111(5) Uani 0.363(3) 1 d D . P A 2
O88 O 0.2965(6) 0.5559(9) 0.3584(4) 0.0128(8) Uani 0.363(3) 1 d D . P A 2
O89 O 0.4255(4) 0.5749(8) 0.37281(14) 0.0090(8) Uani 0.363(3) 1 d D . P A 2
N23 N 0.6358(14) 0.5415(9) 0.44653(14) 0.0128(6) Uani 0.642(3) 1 d D . P B 3
H231 H 0.5805 0.5047 0.4516 0.021(3) Uiso 0.642(3) 1 calc R U P B 3
H232 H 0.6607 0.5098 0.4423 0.021(3) Uiso 0.642(3) 1 calc R U P B 3
C24 C 0.6807(2) 0.5973(2) 0.47274(7) 0.0144(5) Uani 0.642(3) 1 d D . P B 3
H241 H 0.7409 0.6106 0.4735 0.020(4) Uiso 0.642(3) 1 calc R U P B 3
H242 H 0.6520 0.5684 0.4913 0.020(4) Uiso 0.642(3) 1 calc R U P B 3
C27 C 0.6762(2) 0.6781(2) 0.46837(7) 0.0145(5) Uani 0.642(3) 1 d D . P B 3
H27 H 0.7029 0.7191 0.4851 0.020(4) Uiso 0.642(3) 1 calc R U P B 3
N27 N 0.7177(13) 0.7164(5) 0.4395(2) 0.0113(13) Uani 0.642(3) 1 d D . P B 3
H271 H 0.7731 0.7288 0.4391 0.021(3) Uiso 0.642(3) 1 calc R U P B 3
H272 H 0.7157 0.7648 0.4356 0.021(3) Uiso 0.642(3) 1 calc R U P B 3
C28 C 0.58097(19) 0.6486(2) 0.46485(7) 0.0125(5) Uani 0.642(3) 1 d D . P B 3
O28 O 0.5366(2) 0.6437(2) 0.48589(8) 0.0177(7) Uani 0.642(3) 1 d D . P B 3
O29 O 0.5509(14) 0.622(2) 0.43817(7) 0.0135(3) Uani 0.642(3) 1 d D . P B 3
N93 N 0.718(2) 0.7090(9) 0.4381(4) 0.0113(13) Uani 0.358(3) 1 d D . P B 4
H931 H 0.7729 0.7341 0.4314 0.021(3) Uiso 0.358(3) 1 calc R U P B 4
H932 H 0.7026 0.7497 0.4384 0.021(3) Uiso 0.358(3) 1 calc R U P B 4
C94 C 0.7167(3) 0.6798(3) 0.46936(12) 0.0145(5) Uani 0.358(3) 1 d D . P B 4
H941 H 0.7174 0.7218 0.4836 0.020(4) Uiso 0.358(3) 1 calc R U P B 4
H942 H 0.7669 0.6730 0.4732 0.020(4) Uiso 0.358(3) 1 calc R U P B 4
C97 C 0.6347(3) 0.5948(3) 0.47234(12) 0.0144(5) Uani 0.358(3) 1 d D . P B 4
H97 H 0.6302 0.5692 0.4923 0.020(4) Uiso 0.358(3) 1 calc R U P B 4
N97 N 0.632(3) 0.5365(16) 0.4484(2) 0.0128(6) Uani 0.358(3) 1 d D . P B 4
H971 H 0.5835 0.4848 0.4493 0.021(3) Uiso 0.358(3) 1 calc R U P B 4
H972 H 0.6782 0.5287 0.4495 0.021(3) Uiso 0.358(3) 1 calc R U P B 4
C98 C 0.5590(3) 0.6088(4) 0.46650(13) 0.0125(5) Uani 0.358(3) 1 d D . P B 4
O98 O 0.5178(5) 0.6153(4) 0.48659(16) 0.0177(7) Uani 0.358(3) 1 d D . P B 4
O99 O 0.552(2) 0.622(4) 0.43842(11) 0.0135(3) Uani 0.358(3) 1 d D . P B 4
W3 W 0.3333 0.6667 0.56336(2) 0.01525(3) Uani 1 3 d S T P . .
S31 S 0.3333 0.6667 0.61082(3) 0.0562(4) Uani 1 3 d S T P . .
S32 S 0.45920(3) 0.69537(4) 0.54669(2) 0.02160(11) Uani 1 1 d . . . . .
W4 W 0.58857(2) 0.71143(2) 0.23979(2) 0.01698(2) Uani 0.9574(3) 1 d . . P C 5
S41 S 0.49420(5) 0.74416(5) 0.25526(2) 0.02532(15) Uani 0.9574(3) 1 d . . P C 5
S42 S 0.66913(4) 0.80403(4) 0.20632(2) 0.01921(12) Uani 0.9574(3) 1 d . . P C 5
S43 S 0.52865(5) 0.58182(5) 0.22174(2) 0.03926(18) Uani 0.9574(3) 1 d . . P C 5
S44 S 0.66974(4) 0.71870(5) 0.27772(2) 0.02766(13) Uani 0.9574(3) 1 d . . P C 5
W5 W 0.54769(14) 0.68761(13) 0.22801(5) 0.01698(2) Uani 0.0426(3) 1 d D . P C 6
S51 S 0.4793(8) 0.7272(9) 0.2581(3) 0.02532(15) Uani 0.0426(3) 1 d D . P C 6
S52 S 0.6629(5) 0.7989(6) 0.2112(3) 0.01921(12) Uani 0.0426(3) 1 d D . P C 6
S53 S 0.4639(7) 0.6136(7) 0.1916(2) 0.03926(18) Uani 0.0426(3) 1 d D . P C 6
S54 S 0.5843(7) 0.6048(6) 0.2528(2) 0.02766(13) Uani 0.0426(3) 1 d D . P C 6
K1 K 0.3333 0.6667 0.45101(3) 0.0453(3) Uani 1 3 d S T P . .
O11 O 0.35760(8) 0.57497(10) 0.48196(3) 0.0222(3) Uani 1 1 d D . . . .
H111 H 0.40587(14) 0.5923(8) 0.48960(12) 0.046(7) Uiso 1 1 d D U . . .
H112 H 0.32717(19) 0.5733(4) 0.49626(6) 0.046(7) Uiso 1 1 d D U . . .
O12 O 0.45028(8) 0.70048(9) 0.42056(3) 0.0148(3) Uani 1 1 d D . . . .
H121 H 0.4459(6) 0.7107(5) 0.40275(5) 0.058(8) Uiso 1 1 d D U . . .
H122 H 0.49308(12) 0.6947(2) 0.4233(3) 0.058(8) Uiso 1 1 d D U . . .
K2 K 0.37236(3) 0.50284(3) 0.43090(2) 0.01521(8) Uani 1 1 d . . . . .
O21 O 0.44260(10) 0.41818(10) 0.45991(3) 0.0239(3) Uani 1 1 d D . . . .
H211 H 0.4575(3) 0.4119(4) 0.47686(5) 0.034(6) Uiso 1 1 d D U . . .
H212 H 0.4090(6) 0.37079(18) 0.45215(12) 0.034(6) Uiso 1 1 d D U . . .
K3 K 0.83858(6) 0.56040(7) 0.39178(2) 0.0291(3) Uani 0.788(3) 1 d . . P D 7
K4 K 0.8033(2) 0.5171(3) 0.37912(10) 0.0369(11) Uani 0.212(3) 1 d . . P D 8
O41 O 0.7247(6) 0.49203(16) 0.34346(5) 0.0415(14) Uani 0.1667 1 d D . P E 9
H411 H 0.7320(9) 0.4925(17) 0.36180(5) 0.062 Uiso 0.1667 1 d D U P F 9
H412 H 0.752(3) 0.54136(17) 0.33619(13) 0.062 Uiso 0.1667 1 d D U P G 9
O42 O 0.6732(2) 0.46121(16) 0.33485(5) 0.0415(14) Uani 0.1667 1 d D . P H 10
H421 H 0.6480(2) 0.4596(5) 0.35063(6) 0.062 Uiso 0.1667 1 d D U P I 10
H422 H 0.6749(4) 0.49681(17) 0.32254(8) 0.062 Uiso 0.1667 1 d D U P J 10
O43 O 0.6359(2) 0.43543(16) 0.32935(5) 0.0415(14) Uani 0.1667 1 d D . P K 11
H431 H 0.6658(4) 0.4638(4) 0.31490(7) 0.062 Uiso 0.1667 1 d D U P L 11
H432 H 0.6241(2) 0.46432(18) 0.34096(8) 0.062 Uiso 0.1667 1 d D U P M 11
O44 O 0.60576(19) 0.41949(12) 0.32828(6) 0.0415(14) Uani 0.1667 1 d D . P N 12
H441 H 0.6216(3) 0.4047(3) 0.31307(6) 0.062 Uiso 0.1667 1 d D U P O 12
H442 H 0.6089(3) 0.46732(13) 0.3269(6) 0.062 Uiso 0.1667 1 d D U P P 12
O45 O 0.57566(13) 0.40096(13) 0.32906(6) 0.0415(14) Uani 0.1667 1 d D . P Q 13
H451 H 0.60117(16) 0.37695(16) 0.32191(13) 0.062 Uiso 0.1667 1 d D U P R 13
H452 H 0.5613(2) 0.42562(19) 0.31650(8) 0.062 Uiso 0.1667 1 d D U P S 13
O46 O 0.54498(12) 0.3648(2) 0.32101(7) 0.0415(14) Uani 0.1667 1 d D . P T 14
H461 H 0.49483(13) 0.3547(4) 0.3182(3) 0.062 Uiso 0.1667 1 d D U P U 14
H462 H 0.5615(2) 0.3465(2) 0.30692(7) 0.062 Uiso 0.1667 1 d D U P V 14
K5 K 0.3333 0.6667 0.20714(6) 0.0570(8) Uani 0.5 3 d S T P W 15
O51 O 0.18806(11) 0.5933(2) 0.17243(8) 0.028(3) Uani 0.1667 1 d D . P X 16
H511 H 0.15592(17) 0.6034(2) 0.16185(9) 0.042 Uiso 0.1667 1 d D U P Y 16
H512 H 0.23882(15) 0.618(4) 0.16641(15) 0.042 Uiso 0.1667 1 d D U P Z 16
K6 K 0.2676(3) 0.6151(3) 0.19844(10) 0.0406(9) Uani 0.1667 1 d . . P A 17
O61 O 0.42776(12) 0.76630(18) 0.19062(6) 0.070(5) Uani 0.1667 1 d D . P B 18
H611 H 0.47262(13) 0.7635(2) 0.1891(6) 0.105 Uiso 0.1667 1 d D U P C 18
H612 H 0.4153(3) 0.7819(3) 0.17482(6) 0.105 Uiso 0.1667 1 d D U P D 18
O62 O 0.35222(16) 0.55296(19) 0.16806(6) 0.080(6) Uani 0.1667 1 d D . P E 19
H621 H 0.3541(4) 0.52236(19) 0.15445(7) 0.120 Uiso 0.1667 1 d D U P F 19
H622 H 0.39837(18) 0.578(2) 0.17749(10) 0.120 Uiso 0.1667 1 d D U P G 19
O63 O 0.2241(2) 0.70927(13) 0.16955(9) 0.092(8) Uani 0.1667 1 d D . P H 20
H631 H 0.2411(6) 0.76184(13) 0.1700(15) 0.138 Uiso 0.1667 1 d D U P I 20
H632 H 0.1818(2) 0.6815(9) 0.15845(9) 0.138 Uiso 0.1667 1 d D U P J 20

loop_
_atom_site_aniso_label
_atom_site_aniso_U_11
_atom_site_aniso_U_22
_atom_site_aniso_U_33
_atom_site_aniso_U_23
_atom_site_aniso_U_13
_atom_site_aniso_U_12
W1 0.01066(3) 0.00917(3) 0.00766(3) 0.00008(2) 0.00069(2) 0.00582(2)
W2 0.00971(3) 0.01033(3) 0.00870(3) 0.00094(2) 0.00037(2) 0.00627(2)
O1 0.0191(7) 0.0191(7) 0.0135(7) -0.0003(5) 0.0022(5) 0.0124(6)
O2 0.0152(7) 0.0237(7) 0.0136(7) 0.0022(6) 0.0018(5) 0.0132(6)
S1 0.0166(2) 0.00947(18) 0.0130(2) 0.00103(16) -0.00071(17) 0.00696(17)
S2 0.01193(19) 0.00939(18) 0.0126(2) 0.00069(15) -0.00047(16) 0.00574(16)
N13 0.0120(7) 0.008(2) 0.0115(9) 0.0030(16) 0.0008(6) 0.0064(8)
C14 0.0123(11) 0.0102(10) 0.0102(10) 0.0000(9) -0.0010(9) 0.0040(9)
C17 0.0129(11) 0.0119(10) 0.0085(10) -0.0032(9) -0.0038(8) 0.0037(9)
N17 0.008(2) 0.0067(11) 0.0077(14) 0.0009(10) 0.0032(16) 0.0003(11)
C18 0.0155(13) 0.0095(13) 0.0071(9) -0.0004(12) 0.0004(9) 0.0054(14)
O18 0.0126(9) 0.019(3) 0.008(2) 0.0048(15) 0.0013(7) 0.0084(15)
O19 0.0097(7) 0.004(3) 0.0094(6) 0.0000(8) -0.0006(5) 0.0008(12)
N83 0.008(2) 0.0067(11) 0.0077(14) 0.0009(10) 0.0032(16) 0.0003(11)
C84 0.0129(11) 0.0119(10) 0.0085(10) -0.0032(9) -0.0038(8) 0.0037(9)
C87 0.0123(11) 0.0102(10) 0.0102(10) 0.0000(9) -0.0010(9) 0.0040(9)
N87 0.0120(7) 0.008(2) 0.0115(9) 0.0030(16) 0.0008(6) 0.0064(8)
C88 0.0155(13) 0.0095(13) 0.0071(9) -0.0004(12) 0.0004(9) 0.0054(14)
O88 0.0126(9) 0.019(3) 0.008(2) 0.0048(15) 0.0013(7) 0.0084(15)
O89 0.0097(7) 0.004(3) 0.0094(6) 0.0000(8) -0.0006(5) 0.0008(12)
N23 0.0172(19) 0.0140(15) 0.0105(10) 0.0027(9) 0.0001(14) 0.0102(17)
C24 0.0158(12) 0.0184(12) 0.0104(11) 0.0030(9) -0.0015(10) 0.0094(11)
C27 0.0177(13) 0.0171(11) 0.0090(10) -0.0007(9) -0.0013(11) 0.0090(12)
N27 0.0132(7) 0.0103(13) 0.0108(11) -0.0009(10) -0.0006(10) 0.0061(18)
C28 0.0152(13) 0.0122(12) 0.0127(11) 0.0006(12) 0.0001(10) 0.0088(12)
O28 0.0187(18) 0.028(2) 0.0103(7) 0.0023(15) 0.0021(10) 0.0143(16)
O29 0.0145(7) 0.0209(7) 0.0095(6) -0.0006(6) -0.0009(5) 0.0122(6)
N93 0.0132(7) 0.0103(13) 0.0108(11) -0.0009(10) -0.0006(10) 0.0061(18)
C94 0.0177(13) 0.0171(11) 0.0090(10) -0.0007(9) -0.0013(11) 0.0090(12)
C97 0.0158(12) 0.0184(12) 0.0104(11) 0.0030(9) -0.0015(10) 0.0094(11)
N97 0.0172(19) 0.0140(15) 0.0105(10) 0.0027(9) 0.0001(14) 0.0102(17)
C98 0.0152(13) 0.0122(12) 0.0127(11) 0.0006(12) 0.0001(10) 0.0088(12)
O98 0.0187(18) 0.028(2) 0.0103(7) 0.0023(15) 0.0021(10) 0.0143(16)
O99 0.0145(7) 0.0209(7) 0.0095(6) -0.0006(6) -0.0009(5) 0.0122(6)
W3 0.01651(4) 0.01651(4) 0.01274(6) 0.000 0.000 0.00825(2)
S31 0.0783(7) 0.0783(7) 0.0120(5) 0.000 0.000 0.0392(4)
S32 0.0136(2) 0.0158(2) 0.0364(3) -0.0063(2) -0.0051(2) 0.00814(19)
W4 0.01686(4) 0.01560(4) 0.01973(5) 0.00322(3) 0.00674(3) 0.00905(3)
S41 0.0261(3) 0.0354(4) 0.0237(3) 0.0027(3) 0.0069(2) 0.0223(3)
S42 0.0254(3) 0.0215(3) 0.0137(3) 0.0046(2) 0.0067(2) 0.0140(2)
S43 0.0334(4) 0.0236(3) 0.0506(5) -0.0081(3) 0.0051(3) 0.0066(3)
S44 0.0220(3) 0.0354(3) 0.0242(3) 0.0094(3) 0.0048(2) 0.0133(3)
W5 0.01686(4) 0.01560(4) 0.01973(5) 0.00322(3) 0.00674(3) 0.00905(3)
S51 0.0261(3) 0.0354(4) 0.0237(3) 0.0027(3) 0.0069(2) 0.0223(3)
S52 0.0254(3) 0.0215(3) 0.0137(3) 0.0046(2) 0.0067(2) 0.0140(2)
S53 0.0334(4) 0.0236(3) 0.0506(5) -0.0081(3) 0.0051(3) 0.0066(3)
S54 0.0220(3) 0.0354(3) 0.0242(3) 0.0094(3) 0.0048(2) 0.0133(3)
K1 0.0450(4) 0.0450(4) 0.0459(7) 0.000 0.000 0.0225(2)
O11 0.0308(9) 0.0254(8) 0.0156(7) -0.0004(6) 0.0004(6) 0.0179(7)
O12 0.0148(6) 0.0189(7) 0.0139(7) -0.0005(5) 0.0005(5) 0.0109(6)
K2 0.01738(19) 0.01601(18) 0.01448(19) 0.00003(15) 0.00066(15) 0.01003(16)
O21 0.0319(9) 0.0286(9) 0.0190(8) 0.0041(7) -0.0009(7) 0.0209(8)
K3 0.0313(5) 0.0376(5) 0.0326(5) 0.0175(4) 0.0161(4) 0.0278(4)
K4 0.0366(18) 0.0323(19) 0.047(2) 0.0130(17) 0.0086(16) 0.0210(16)
O41 0.031(4) 0.032(4) 0.052(3) 0.001(3) 0.001(3) 0.008(3)
O42 0.031(4) 0.032(4) 0.052(3) 0.001(3) 0.001(3) 0.008(3)
O43 0.031(4) 0.032(4) 0.052(3) 0.001(3) 0.001(3) 0.008(3)
O44 0.031(4) 0.032(4) 0.052(3) 0.001(3) 0.001(3) 0.008(3)
O45 0.031(4) 0.032(4) 0.052(3) 0.001(3) 0.001(3) 0.008(3)
O46 0.031(4) 0.032(4) 0.052(3) 0.001(3) 0.001(3) 0.008(3)
K5 0.0720(12) 0.0720(12) 0.0269(12) 0.000 0.000 0.0360(6)
O51 0.033(6) 0.030(6) 0.027(6) 0.006(5) 0.011(5) 0.020(6)
K6 0.047(2) 0.041(2) 0.037(2) 0.0055(17) 0.0077(18) 0.0248(19)
O61 0.068(12) 0.080(13) 0.070(13) 0.007(11) 0.005(10) 0.043(11)
O62 0.078(15) 0.064(14) 0.089(17) 0.008(12) 0.020(14) 0.029(12)
O63 0.10(2) 0.082(17) 0.088(19) -0.014(14) 0.002(14) 0.044(17)

loop_
_atom_type_symbol
_atom_type_description
_atom_type_scat_dispersion_real
_atom_type_scat_dispersion_imag
_atom_type_scat_source
C C 0.0033 0.0016 'International Tables Vol C Tables 4.2.6.8 and 6.1.1.4'
H H 0.0000 0.0000 'International Tables Vol C Tables 4.2.6.8 and 6.1.1.4'
K K 0.2009 0.2494 'International Tables Vol C Tables 4.2.6.8 and 6.1.1.4'
N N 0.0061 0.0033 'International Tables Vol C Tables 4.2.6.8 and 6.1.1.4'
O O 0.0106 0.0060 'International Tables Vol C Tables 4.2.6.8 and 6.1.1.4'
S S 0.1246 0.1234 'International Tables Vol C Tables 4.2.6.8 and 6.1.1.4'
W W -0.8490 6.8722 'International Tables Vol C Tables 4.2.6.8 and 6.1.1.4'

loop_
_geom_angle_atom_site_label_1
_geom_angle_atom_site_label_2
_geom_angle_atom_site_label_3
_geom_angle
_geom_angle_site_symmetry_1
_geom_angle_site_symmetry_3
_geom_angle_publ_flag
O1 W1 O19 156.97(11) . . yes
O1 W1 N13 91.5(4) . . ?
O19 W1 N13 75.3(3) . . ?
O1 W1 O89 158.64(18) . . ?
O1 W1 N83 85.7(5) . . ?
O89 W1 N83 77.1(5) . . ?
O1 W1 N87 93.9(7) . . ?
O89 W1 N87 70.2(6) . . ?
N83 W1 N87 77.0(4) . . ?
O1 W1 N17 90.8(2) . . ?
O19 W1 N17 67.9(2) . . ?
N13 W1 N17 75.89(18) . . ?
O1 W1 S1 103.06(5) . . ?
O19 W1 S1 85.43(14) . . ?
N13 W1 S1 158.26(18) . . yes
O89 W1 S1 89.8(3) . . ?
N83 W1 S1 90.7(3) . . ?
N87 W1 S1 158.3(3) . . ?
N17 W1 S1 87.75(17) . . ?
O1 W1 S2 104.32(5) . . ?
O19 W1 S2 94.05(14) . . ?
N13 W1 S2 87.5(3) . . ?
O89 W1 S2 88.6(3) . . ?
N83 W1 S2 159.5(4) . . ?
N87 W1 S2 84.4(6) . . ?
N17 W1 S2 157.9(2) . . yes
S1 W1 S2 104.040(18) . . yes
O1 W1 W2 100.95(5) . . ?
O19 W1 W2 101.18(9) . . ?
N13 W1 W2 140.3(4) . . ?
O89 W1 W2 100.41(17) . . ?
N83 W1 W2 143.5(3) . . ?
N87 W1 W2 137.1(7) . . ?
N17 W1 W2 140.41(17) . . ?
S1 W1 W2 52.858(13) . . ?
S2 W1 W2 53.019(12) . . ?
O2 W2 N93 87.6(13) . . ?
O2 W2 N23 93.1(5) . . ?
O2 W2 O99 158.5(6) . . ?
N93 W2 O99 73.2(18) . . ?
O2 W2 O29 159.0(4) . . yes
N23 W2 O29 73.4(7) . . ?
O2 W2 N27 89.9(7) . . ?
N23 W2 N27 76.0(3) . . ?
O29 W2 N27 71.5(10) . . ?
O2 W2 N97 94.2(9) . . ?
N93 W2 N97 75.4(5) . . ?
O99 W2 N97 72.1(12) . . ?
O2 W2 S1 104.19(6) . . ?
N93 W2 S1 157.1(6) . . ?
N23 W2 S1 85.1(5) . . ?
O99 W2 S1 91.1(16) . . ?
O29 W2 S1 90.9(9) . . ?
N27 W2 S1 157.1(4) . . yes
N97 W2 S1 84.1(9) . . ?
O2 W2 S2 103.57(5) . . ?
N93 W2 S2 91.7(7) . . ?
N23 W2 S2 158.0(3) . . yes
O99 W2 S2 86.8(11) . . ?
O29 W2 S2 86.4(6) . . ?
N27 W2 S2 89.6(3) . . ?
N97 W2 S2 157.6(5) . . ?
S1 W2 S2 104.186(17) . . yes
O2 W2 W1 101.28(5) . . ?
N93 W2 W1 144.6(7) . . ?
N23 W2 W1 137.9(5) . . ?
O99 W2 W1 100.0(4) . . ?
O29 W2 W1 99.5(2) . . ?
N27 W2 W1 142.4(4) . . ?
N97 W2 W1 136.7(9) . . ?
S1 W2 W1 53.020(12) . . ?
S2 W2 W1 53.009(12) . . ?
W2 S1 W1 74.122(14) . . yes
W1 S2 W2 73.972(14) . . yes
C14 N13 W1 115.1(4) . . yes
C14 N13 H131 108.5 . . ?
W1 N13 H131 108.5 . . ?
C14 N13 H132 108.5 . . ?
W1 N13 H132 108.5 . . ?
H131 N13 H132 107.5 . . ?
N13 C14 C17 106.2(3) . . ?
N13 C14 H141 110.5 . . ?
C17 C14 H141 110.5 . . ?
N13 C14 H142 110.5 . . ?
C17 C14 H142 110.5 . . ?
H141 C14 H142 108.7 . . ?
N17 C17 C18 105.0(3) . . ?
N17 C17 C14 107.2(3) . . ?
C18 C17 C14 107.9(2) . . ?
N17 C17 H17 112.1 . . ?
C18 C17 H17 112.1 . . ?
C14 C17 H17 112.1 . . ?
C17 N17 W1 102.9(3) . . yes
C17 N17 H171 111.2 . . ?
W1 N17 H171 111.2 . . ?
C17 N17 H172 111.2 . . ?
W1 N17 H172 111.2 . . ?
H171 N17 H172 109.1 . . ?
O18 C18 O19 124.6(5) . . ?
O18 C18 C17 123.0(5) . . ?
O19 C18 C17 112.4(3) . . ?
C18 O19 W1 119.3(2) . . yes
C84 N83 W1 113.7(6) . . ?
C84 N83 H831 108.8 . . ?
W1 N83 H831 108.8 . . ?
C84 N83 H832 108.8 . . ?
W1 N83 H832 108.8 . . ?
H831 N83 H832 107.7 . . ?
N83 C84 C87 105.9(6) . . ?
N83 C84 H841 110.6 . . ?
C87 C84 H841 110.6 . . ?
N83 C84 H842 110.6 . . ?
C87 C84 H842 110.6 . . ?
H841 C84 H842 108.7 . . ?
N87 C87 C88 108.6(11) . . ?
N87 C87 C84 108.4(11) . . ?
C88 C87 C84 107.6(4) . . ?
N87 C87 H87 110.7 . . ?
C88 C87 H87 110.7 . . ?
C84 C87 H87 110.7 . . ?
C87 N87 W1 99.9(4) . . ?
C87 N87 H871 111.8 . . ?
W1 N87 H871 111.8 . . ?
C87 N87 H872 111.8 . . ?
W1 N87 H872 111.8 . . ?
H871 N87 H872 109.5 . . ?
O88 C88 O89 129.1(8) . . ?
O88 C88 C87 118.9(9) . . ?
O89 C88 C87 112.0(5) . . ?
C88 O89 W1 117.1(4) . . ?
C24 N23 W2 115.1(6) . . yes
C24 N23 H231 108.5 . . ?
W2 N23 H231 108.5 . . ?
C24 N23 H232 108.5 . . ?
W2 N23 H232 108.5 . . ?
H231 N23 H232 107.5 . . ?
N23 C24 C27 105.7(3) . . ?
N23 C24 H241 110.6 . . ?
C27 C24 H241 110.6 . . ?
N23 C24 H242 110.6 . . ?
C27 C24 H242 110.6 . . ?
H241 C24 H242 108.7 . . ?
N27 C27 C24 107.7(8) . . ?
N27 C27 C28 106.6(8) . . ?
C24 C27 C28 105.7(3) . . ?
N27 C27 H27 112.2 . . ?
C24 C27 H27 112.2 . . ?
C28 C27 H27 112.2 . . ?
C27 N27 W2 102.6(5) . . yes
C27 N27 H271 111.3 . . ?
W2 N27 H271 111.3 . . ?
C27 N27 H272 111.3 . . ?
W2 N27 H272 111.3 . . ?
H271 N27 H272 109.2 . . ?
O28 C28 O29 123.7(7) . . ?
O28 C28 C27 121.8(3) . . ?
O29 C28 C27 114.2(5) . . ?
C28 O29 W2 116.8(6) . . yes
C94 N93 W2 116.2(8) . . ?
C94 N93 H931 108.2 . . ?
W2 N93 H931 108.2 . . ?
C94 N93 H932 108.2 . . ?
W2 N93 H932 108.2 . . ?
H931 N93 H932 107.4 . . ?
N93 C94 C97 106.0(9) . . ?
N93 C94 H941 110.5 . . ?
C97 C94 H941 110.5 . . ?
N93 C94 H942 110.5 . . ?
C97 C94 H942 110.5 . . ?
H941 C94 H942 108.7 . . ?
N97 C97 C94 108.6(15) . . ?
N97 C97 C98 106.1(14) . . ?
C94 C97 C98 108.6(5) . . ?
N97 C97 H97 111.1 . . ?
C94 C97 H97 111.1 . . ?
C98 C97 H97 111.1 . . ?
C97 N97 W2 102.0(6) . . ?
C97 N97 H971 111.4 . . ?
W2 N97 H971 111.4 . . ?
C97 N97 H972 111.4 . . ?
W2 N97 H972 111.4 . . ?
H971 N97 H972 109.2 . . ?
O98 C98 O99 125.6(7) . . ?
O98 C98 C97 121.7(6) . . ?
O99 C98 C97 112.2(5) . . ?
C98 O99 W2 118.6(7) . . ?
S31 W3 S32 110.091(17) . 2_665 ?
S31 W3 S32 110.091(17) . 3_565 ?
S32 W3 S32 108.844(18) 2_665 3_565 ?
S31 W3 S32 110.090(17) . . ?
S32 W3 S32 108.845(18) 2_665 . ?
S32 W3 S32 108.844(18) 3_565 . ?
S41 W4 S42 109.07(3) . . ?
S41 W4 S43 112.00(3) . . ?
S42 W4 S43 110.12(3) . . ?
S41 W4 S44 108.58(3) . . ?
S42 W4 S44 108.88(3) . . ?
S43 W4 S44 108.12(3) . . ?
S52 W5 S51 110.5(3) . . ?
S52 W5 S53 110.5(3) . . ?
S51 W5 S53 109.7(3) . . ?
S52 W5 S54 109.2(3) . . ?
S51 W5 S54 108.3(3) . . ?
S53 W5 S54 108.5(3) . . ?
H111 O11 H112 103.6(6) . . ?
H121 O12 H122 111.4(11) . . ?
H211 O21 H212 111.2(6) . . ?
H411 O41 H412 112(2) . . ?
H421 O42 H422 113.8(7) . . ?
H431 O43 H432 113.2(7) . . ?
H441 O44 H442 114.1(19) . . ?
H451 O45 H452 114.1(6) . . ?
H461 O46 H462 110.9(11) . . ?
H511 O51 H512 113(3) . . ?
H611 O61 H612 112.3(17) . . ?
H621 O62 H622 112(2) . . ?
H631 O63 H632 113(3) . . ?

loop_
_geom_bond_atom_site_label_1
_geom_bond_atom_site_label_2
_geom_bond_distance
_geom_bond_site_symmetry_2
_geom_bond_publ_flag
W1 O1 1.7236(15) . yes
W1 O19 2.1820(19) . yes
W1 N13 2.184(4) . yes
W1 N17 2.301(4) . yes
W1 O89 2.185(3) . ?
W1 N83 2.190(5) . ?
W1 N87 2.292(5) . ?
W1 S1 2.3280(5) . yes
W1 S2 2.3294(5) . yes
W2 O2 1.7225(14) . yes
W2 O29 2.1942(19) . yes
W2 N23 2.189(4) . yes
W2 N27 2.288(4) . yes
W2 O99 2.192(3) . ?
W2 N93 2.184(5) . ?
W2 N97 2.295(5) . ?
W2 S1 2.3230(5) . yes
W2 S2 2.3297(5) . yes
W1 W2 2.80301(15) . yes
N13 C14 1.492(10) . yes
N13 H131 0.91 . ?
N13 H132 0.91 . ?
C14 C17 1.527(4) . yes
C14 H141 0.99 . ?
C14 H142 0.99 . ?
C17 N17 1.483(8) . yes
C17 C18 1.517(4) . yes
C17 H17 1.00 . ?
N17 H171 0.91 . ?
N17 H172 0.91 . ?
C18 O18 1.227(3) . yes
C18 O19 1.292(3) . yes
N83 C84 1.491(11) . ?
N83 H831 0.91 . ?
N83 H832 0.91 . ?
C84 C87 1.528(4) . ?
C84 H841 0.99 . ?
C84 H842 0.99 . ?
C87 N87 1.483(9) . ?
C87 C88 1.516(4) . ?
C87 H87 1.00 . ?
N87 H871 0.91 . ?
N87 H872 0.91 . ?
C88 O88 1.227(4) . ?
C88 O89 1.292(4) . ?
N23 C24 1.505(14) . yes
N23 H231 0.91 . ?
N23 H232 0.91 . ?
C24 C27 1.516(4) . yes
C24 H241 0.99 . ?
C24 H242 0.99 . ?
C27 N27 1.496(15) . yes
C27 C28 1.535(4) . yes
C27 H27 1.00 . ?
N27 H271 0.91 . ?
N27 H272 0.91 . ?
C28 O28 1.220(3) . yes
C28 O29 1.313(12) . yes
N93 C94 1.505(14) . ?
N93 H931 0.91 . ?
N93 H932 0.91 . ?
C94 C97 1.516(5) . ?
C94 H941 0.99 . ?
C94 H942 0.99 . ?
C97 N97 1.495(15) . ?
C97 C98 1.533(5) . ?
C97 H97 1.00 . ?
N97 H971 0.91 . ?
N97 H972 0.91 . ?
C98 O98 1.218(4) . ?
C98 O99 1.313(12) . ?
W3 S31 2.1489(13) . yes
W3 S32 2.1982(6) . yes
W3 S32 2.1982(6) 2_665 ?
W3 S32 2.1982(6) 3_565 ?
W4 S41 2.1810(6) . yes
W4 S42 2.1863(6) . yes
W4 S43 2.1885(8) . yes
W4 S44 2.2190(7) . yes
W5 S52 2.1847(7) . ?
W5 S51 2.1850(7) . ?
W5 S53 2.1851(7) . ?
W5 S54 2.2190(7) . ?
O11 H111 0.84 . ?
O11 H112 0.84 . ?
O12 H121 0.84 . ?
O12 H122 0.84 . ?
O21 H211 0.84 . ?
O21 H212 0.84 . ?
O41 H411 0.84 . ?
O41 H412 0.84 . ?
O42 H421 0.84 . ?
O42 H422 0.84 . ?
O43 H431 0.84 . ?
O43 H432 0.84 . ?
O44 H441 0.84 . ?
O44 H442 0.84 . ?
O45 H451 0.84 . ?
O45 H452 0.84 . ?
O46 H461 0.84 . ?
O46 H462 0.84 . ?
O51 H511 0.84 . ?
O51 H512 0.84 . ?
O61 H611 0.84 . ?
O61 H612 0.84 . ?
O62 H621 0.84 . ?
O62 H622 0.84 . ?
O63 H631 0.84 . ?
O63 H632 0.84 . ?

loop_
_geom_hbond_atom_site_label_D
_geom_hbond_atom_site_label_H
_geom_hbond_atom_site_label_A
_geom_hbond_distance_DH
_geom_hbond_distance_HA
_geom_hbond_distance_DA
_geom_hbond_angle_DHA
_geom_hbond_site_symmetry_A
N13 H131 O18 0.91 2.05 2.951(17) 170.4 2_665
N17 H171 O2 0.91 2.19 3.089(8) 168.8 18_545
N17 H172 O1 0.91 2.50 3.158(6) 129.3 18_545
N83 H831 O2 0.91 2.22 2.982(15) 140.6 18_545
N87 H871 O88 0.91 2.04 2.75(3) 134.4 2_665
N23 H231 O21 0.91 2.21 3.12(2) 174.5 .
N23 H232 S32 0.91 2.50 3.332(15) 151.9 12_656
N97 H971 O21 0.91 2.26 3.04(4) 144.3 .
O11 H111 O28 0.84 2.068(4) 2.831(4) 150.9(5) .
O11 H111 O98 0.84 1.855(9) 2.616(8) 150.0(8) .
O12 H121 O18 0.84 1.961(8) 2.789(8) 168.4(9) 2_665
O12 H121 O88 0.84 2.084(15) 2.923(15) 176.1(10) 2_665
O12 H122 O29 0.84 2.151(18) 2.918(14) 151.6(10) .
O12 H122 O99 0.84 2.17(3) 2.93(2) 151.8(15) .
O21 H211 O28 0.84 1.993(5) 2.799(5) 160.6(6) 10_666
O21 H211 O98 0.84 1.843(9) 2.679(9) 173.4(7) 10_666

loop_
_geom_torsion_atom_site_label_1
_geom_torsion_atom_site_label_2
_geom_torsion_atom_site_label_3
_geom_torsion_atom_site_label_4
_geom_torsion
_geom_torsion_site_symmetry_1
_geom_torsion_site_symmetry_2
_geom_torsion_site_symmetry_3
_geom_torsion_site_symmetry_4
_geom_torsion_publ_flag
S1 W1 S2 W2 14.67(3) . . . . yes
S2 W1 S1 W2 -14.70(3) . . . . yes
S1 W2 S2 W1 -14.71(4) . . . . yes
S2 W2 S1 W1 14.71(4) . . . . yes
O1 W1 W2 O2 1.18(9) . . . . yes
O19 W1 W2 O29 -8.4(10) . . . . yes
W1 N13 C14 C17 27.7(9) . . . . yes
N13 C14 C17 N17 -58.6(7) . . . . ?
N13 C14 C17 C18 54.1(6) . . . . ?
C14 C17 N17 W1 58.8(4) . . . . yes
C18 C17 N17 W1 -55.8(4) . . . . yes
N17 C17 C18 O18 -149.5(4) . . . . ?
C14 C17 C18 O18 96.4(4) . . . . ?
N17 C17 C18 O19 31.2(5) . . . . ?
C14 C17 C18 O19 -82.9(4) . . . . ?
C17 C18 O19 W1 12.7(5) . . . . yes
O18 C18 O19 W1 -166.6(4) . . . . yes
W1 N83 C84 C87 -25.0(10) . . . . ?
N83 C84 C87 N87 60.1(10) . . . . ?
N83 C84 C87 C88 -57.2(8) . . . . ?
C88 C87 N87 W1 55.0(13) . . . . ?
C84 C87 N87 W1 -61.6(13) . . . . ?
N87 C87 C88 O88 147.6(12) . . . . ?
C84 C87 C88 O88 -95.3(10) . . . . ?
N87 C87 C88 O89 -30.5(11) . . . . ?
C84 C87 C88 O89 86.6(8) . . . . ?
O88 C88 O89 W1 167.8(10) . . . . ?
C87 C88 O89 W1 -14.3(11) . . . . ?
W2 N23 C24 C27 26.4(12) . . . . yes
N23 C24 C27 N27 -58.1(11) . . . . ?
N23 C24 C27 C28 55.5(8) . . . . ?
C24 C27 N27 W2 59.7(10) . . . . yes
C28 C27 N27 W2 -53.3(10) . . . . yes
N27 C27 C28 O28 -153.1(6) . . . . ?
C24 C27 C28 O28 92.5(4) . . . . ?
N27 C27 C28 O29 32.9(18) . . . . ?
C24 C27 C28 O29 -81.5(17) . . . . ?
C27 C28 O29 W2 7.6(23) . . . . yes
O28 C28 O29 W2 -166.3(9) . . . . yes
W2 N93 C94 C97 -20(3) . . . . ?
N93 C94 C97 N97 54(2) . . . . ?
N93 C94 C97 C98 -60.7(19) . . . . ?
C94 C97 N97 W2 -60.3(17) . . . . ?
C98 C97 N97 W2 56.2(17) . . . . ?
N97 C97 C98 O98 143.8(11) . . . . ?
C94 C97 C98 O98 -99.7(7) . . . . ?
N97 C97 C98 O99 -43(3) . . . . ?
C94 C97 C98 O99 73(3) . . . . ?
O98 C98 O99 W2 178.0(16) . . . . ?
C97 C98 O99 W2 6(5) . . . . ?
